data_4323448
loop_
_publ_author_name
'Wolfdieter A. Schenk'
'J\"urgen Frisch'
'Michael D\"urr'
'Nicolai Burzlaff'
'Dietmar Stalke'
'Roland Fleischer'
'Waldemar Adam'
'Frank Prechtl'
'Alexander K. Smerz'

_publ_contact_author
;
Prof. Dr. Wolfdieter A. Schenk
Institut f\"ur Anorganische Chemie
Universit\"at W\"urzburg
Am Hubland
D-97074 W\"urzburg
Germany
;
_publ_contact_author_email wolfdieter@wacd48.chemie.uni-wuerzburg.de
_publ_contact_author_fax '049 931 8884605'
_publ_contact_author_phone '049 931 8885259'
_publ_section_title
;
 Oxidation of Thioether Ligands in Pseudotetrahedral
 Cyclopentadienylruthenium Complexes: Toward a New Stereoselective
 Synthesis of Chiral Sulfoxides1
;
_journal_name_full 'Inorganic Chemistry'
_journal_page_first 2372
_journal_page_last 2378
_journal_paper_doi 10.1021/ic961280f
_journal_volume 36
_journal_year 1997
_chemical_formula_sum 'C37 H43 F6 P3 Ru S'
_chemical_formula_weight 827.75
_chemical_name_systematic
;
 ?
;
_space_group_IT_number 4
_symmetry_cell_setting monoclinic
_symmetry_space_group_name_Hall 'P 2yb'
_symmetry_space_group_name_H-M 'P 1 21 1'
_atom_sites_solution_hydrogens geom
_atom_sites_solution_primary direct
_atom_sites_solution_secondary difmap
_audit_creation_method SHELXL
_cell_angle_alpha 90.00
_cell_angle_beta 106.04(2)
_cell_angle_gamma 90.00
_cell_formula_units_Z 2
_cell_length_a 10.539(5)
_cell_length_b 16.216(9)
_cell_length_c 11.011(8)
_cell_measurement_temperature 193(2)
_cell_measurement_theta_max 25.76
_cell_measurement_theta_min 1.92
_cell_volume 1808.5(19)
_computing_cell_refinement 'Siemens SAINT'
_computing_data_collection 'Siemens SMART'
_computing_data_reduction 'Siemens SAINT'
_computing_molecular_graphics 'Siemens SHELXTL-Plus'
_computing_publication_material 'Siemens SHELXTL-Plus'
_computing_structure_refinement 'SHELXL-96 (Sheldrick, 1996)'
_computing_structure_solution 'SHELXS-96 (Sheldrick, 1990)'
_diffrn_ambient_temperature 193(2)
_diffrn_measurement_device Stoe-Huber-Siemens-CCD
_diffrn_measurement_method Phi-scans
_diffrn_radiation_monochromator graphite
_diffrn_radiation_source 'fine-focus sealed tube'
_diffrn_radiation_type MoK\a
_diffrn_radiation_wavelength 0.71073
_diffrn_reflns_av_R_equivalents 0.0000
_diffrn_reflns_av_sigmaI/netI 0.0223
_diffrn_reflns_limit_h_max 12
_diffrn_reflns_limit_h_min -12
_diffrn_reflns_limit_k_max 19
_diffrn_reflns_limit_k_min -19
_diffrn_reflns_limit_l_max 13
_diffrn_reflns_limit_l_min 0
_diffrn_reflns_number 5950
_diffrn_reflns_theta_max 25.76
_diffrn_reflns_theta_min 1.92
_diffrn_standards_decay_% 0
_exptl_absorpt_coefficient_mu 0.682
_exptl_absorpt_correction_type semiempirical
_exptl_crystal_colour yellow
_exptl_crystal_density_diffrn 1.520
_exptl_crystal_description blocks
_exptl_crystal_F_000 848
_exptl_crystal_size_max 0.6
_exptl_crystal_size_mid 0.6
_exptl_crystal_size_min 0.5
_refine_diff_density_max .501
_refine_diff_density_min -.610
_refine_diff_density_rms .073
_refine_ls_abs_structure_details 'Flack H D (1983), Acta Cryst. A39, 876-881'
_refine_ls_abs_structure_Flack 0.04(4)
_refine_ls_extinction_coef 0.0068(5)
_refine_ls_extinction_expression Fc^*^=3DkFc[1+0.001xFc^2^\l^3^/sin(2\q)]^-1/4^
_refine_ls_extinction_method SHELXL
_refine_ls_goodness_of_fit_all 1.101
_refine_ls_goodness_of_fit_obs 1.094
_refine_ls_hydrogen_treatment 'riding model'
_refine_ls_matrix_type full
_refine_ls_number_parameters 517
_refine_ls_number_reflns 5950
_refine_ls_number_restraints 225
_refine_ls_restrained_S_all 1.113
_refine_ls_restrained_S_obs 1.103
_refine_ls_R_factor_all 0.0379
_refine_ls_R_factor_obs 0.0376
_refine_ls_shift/esd_max 0.002
_refine_ls_shift/esd_mean 0.000
_refine_ls_structure_factor_coef Fsqd
_refine_ls_weighting_details 'w=1/[\s^2^(Fo^2^)+(0.0421P)^2^+4.3381P] where P=(Fo^2^+2Fc^2^)/3'
_refine_ls_weighting_scheme calc
_refine_ls_wR_factor_all 0.0992
_refine_ls_wR_factor_obs 0.0983
_reflns_number_observed 5929
_reflns_number_total 5950
_reflns_observed_criterion >2sigma(I)
_cod_data_source_file ic961280f_4.cif
_cod_data_source_block duerr
_cod_depositor_comments
;
The following automatic conversions were performed:

'_refine_ls_weighting_scheme' value 'calc
w=1/[\s^2^(Fo^2^)+(0.0421P)^2^+4.3381P] where P=(Fo^2^+2Fc^2^)/3' was
changed to 'calc'. New tag '_refine_ls_weighting_details' was
created. The value of the new tag was set to
'w=1/[\s^2^(Fo^2^)+(0.0421P)^2^+4.3381P] where P=(Fo^2^+2Fc^2^)/3'.

Automatic conversion script
Id: cif_fix_values 3143 2015-03-26 13:38:13Z robertas 
;
_cod_database_code 4323448

loop_
_symmetry_equiv_pos_as_xyz
'x, y, z'
'-x, y+1/2, -z'

loop_
_atom_site_aniso_label
_atom_site_aniso_U_11
_atom_site_aniso_U_22
_atom_site_aniso_U_33
_atom_site_aniso_U_23
_atom_site_aniso_U_13
_atom_site_aniso_U_12
Ru1 0.02193(18) 0.02315(17) 0.02545(19) -0.0040(2) 0.00919(13) 0.0001(2)
P1 0.0222(7) 0.0189(7) 0.0216(6) -0.0010(5) 0.0059(5) 0.0012(5)
P2 0.0241(7) 0.0218(7) 0.0227(6) -0.0022(5) 0.0059(5) 0.0000(6)
C1 0.018(2) 0.025(2) 0.028(3) -0.001(2) 0.005(2) 0.0026(19)
C2 0.026(2) 0.023(2) 0.020(2) -0.0016(19) 0.0066(19) 0.003(2)
C3 0.029(3) 0.040(4) 0.042(3) -0.009(3) 0.017(3) -0.001(3)
C4 0.039(3) 0.023(3) 0.041(3) -0.005(2) 0.016(3) -0.010(3)
C11 0.026(3) 0.024(3) 0.025(3) -0.004(2) 0.008(2) 0.000(2)
C12 0.040(3) 0.031(3) 0.029(3) -0.007(2) 0.006(3) 0.009(3)
C13 0.046(4) 0.042(4) 0.034(3) -0.014(3) 0.004(3) -0.004(3)
C14 0.050(4) 0.028(3) 0.032(3) -0.020(2) 0.013(3) 0.000(3)
C15 0.054(4) 0.024(3) 0.031(3) -0.009(2) 0.014(3) 0.010(3)
C16 0.042(4) 0.023(3) 0.037(3) -0.003(3) 0.008(3) 0.005(3)
C21 0.021(3) 0.030(3) 0.029(3) -0.006(2) 0.004(2) 0.001(2)
C22 0.043(3) 0.018(3) 0.030(3) 0.002(2) 0.010(2) 0.000(2)
C23 0.033(3) 0.027(3) 0.040(3) 0.006(3) 0.016(3) 0.000(3)
C24 0.049(4) 0.065(5) 0.029(3) 0.025(3) 0.003(3) -0.006(4)
C25 0.059(5) 0.054(4) 0.034(3) 0.009(3) -0.011(3) -0.021(4)
C26 0.040(4) 0.034(3) 0.031(3) 0.007(2) -0.001(3) -0.008(3)
C31 0.026(3) 0.020(3) 0.024(3) -0.004(2) 0.010(2) -0.004(2)
C32 0.025(3) 0.027(3) 0.034(3) -0.011(2) -0.006(2) 0.008(2)
C33 0.040(4) 0.045(4) 0.031(3) -0.015(3) -0.003(3) 0.004(3)
C34 0.041(4) 0.032(3) 0.035(3) -0.011(3) 0.002(3) 0.003(3)
C35 0.039(4) 0.032(3) 0.030(3) -0.009(3) 0.009(3) 0.000(3)
C36 0.031(3) 0.029(3) 0.032(3) 0.000(2) 0.005(2) 0.004(3)
C41 0.041(3) 0.027(3) 0.021(3) -0.001(2) 0.012(2) 0.004(3)
C42 0.050(4) 0.046(4) 0.031(3) 0.008(3) 0.004(3) -0.007(3)
C43 0.087(6) 0.034(4) 0.037(4) 0.015(3) 0.014(4) -0.022(4)
C44 0.074(5) 0.043(4) 0.034(3) 0.017(3) 0.014(3) 0.010(4)
C45 0.039(4) 0.065(5) 0.036(3) 0.015(3) 0.008(3) 0.017(3)
C46 0.029(3) 0.036(3) 0.021(2) 0.006(2) 0.007(2) 0.013(2)
C51 0.027(4) 0.042(5) 0.138(9) 0.018(5) 0.012(5) 0.021(3)
C52 0.029(4) 0.090(8) 0.080(6) -0.049(6) 0.010(4) 0.010(4)
C53 0.032(4) 0.148(12) 0.052(5) 0.018(5) 0.025(3) 0.000(5)
C54 0.017(3) 0.043(4) 0.104(7) -0.009(4) 0.003(4) 0.000(3)
C55 0.022(2) 0.087(5) 0.030(2) 0.001(4) 0.0064(18) 0.013(4)
S1_a 0.0291(12) 0.043(2) 0.0256(11) -0.0006(15) 0.0097(8) 0.0022(16)
C70_a 0.021(4) 0.034(4) 0.033(4) 0.004(3) 0.001(3) 0.002(3)
C71_a 0.066(5) 0.040(4) 0.054(4) 0.016(4) 0.034(4) 0.007(4)
C72_a 0.077(7) 0.101(11) 0.036(4) 0.030(5) 0.013(4) 0.015(7)
C73_a 0.043(6) 0.056(5) 0.059(5) 0.017(4) 0.034(5) 0.021(4)
S1'_b 0.034(3) 0.032(3) 0.020(2) -0.009(3) 0.0065(18) 0.003(3)
C70'_b 0.070(10) 0.048(6) 0.017(7) -0.014(5) 0.018(7) -0.037(8)
C71'_b 0.068(8) 0.043(6) 0.066(6) 0.004(5) 0.034(7) -0.003(7)
C72'_b 0.072(9) 0.044(11) 0.044(5) 0.028(7) 0.020(7) 0.005(9)
C73'_b 0.069(10) 0.068(11) 0.078(11) 0.020(9) 0.027(9) -0.013(10)
P3 0.0298(6) 0.0268(7) 0.0333(6) 0.0041(7) 0.0096(5) 0.0002(8)
F1 0.107(3) 0.0580(19) 0.0350(16) -0.001(2) 0.0052(16) 0.000(4)
F2_a 0.142(9) 0.040(4) 0.071(5) 0.008(3) 0.039(6) 0.035(5)
F3_a 0.058(4) 0.124(10) 0.128(7) 0.018(7) 0.046(4) -0.012(5)
F4_a 0.112(10) 0.042(4) 0.087(7) -0.018(4) -0.026(6) 0.042(5)
F5_a 0.047(4) 0.153(9) 0.079(5) -0.051(6) 0.029(4) -0.035(4)
F6 0.069(2) 0.065(3) 0.0394(17) 0.0057(19) -0.0069(15) 0.000(2)
F2'_b 0.19(3) 0.042(8) 0.090(15) 0.008(8) -0.035(18) -0.053(13)
F3'_b 0.061(8) 0.14(2) 0.126(13) -0.021(16) 0.056(9) 0.040(12)
F4'_b 0.062(12) 0.029(6) 0.071(10) -0.003(6) 0.015(9) -0.014(7)
F5'_b 0.033(7) 0.21(3) 0.096(13) 0.050(18) 0.036(8) -0.024(12)

loop_
_atom_site_label
_atom_site_type_symbol
_atom_site_fract_x
_atom_site_fract_y
_atom_site_fract_z
_atom_site_U_iso_or_equiv
_atom_site_thermal_displace_type
_atom_site_occupancy
_atom_site_calc_flag
_atom_site_refinement_flags
_atom_site_disorder_group
Ru1 Ru 1.38357(3) -0.36565(4) -0.59565(3) 0.02298(12) Uani 1 d . .
P1 P 1.25369(14) -0.27141(8) -0.52825(12) 0.0209(3) Uani 1 d . .
P2 P 1.23585(15) -0.45960(9) -0.55685(13) 0.0230(3) Uani 1 d . .
C1 C 1.0813(5) -0.4057(3) -0.5499(5) 0.0239(10) Uani 1 d . .
H1 H 1.0321 -0.3902 -0.6383 0.029 Uiso 1 calc R .
C2 C 1.1222(5) -0.3250(3) -0.4749(5) 0.0228(10) Uani 1 d . .
H2 H 1.1676 -0.3438 -0.3871 0.027 Uiso 1 calc R .
C3 C 1.0042(6) -0.2733(4) -0.4603(6) 0.0355(14) Uani 1 d . .
H3A H 0.9579 -0.3037 -0.4084 0.053 Uiso 1 calc R .
H3B H 0.9434 -0.2628 -0.5438 0.053 Uiso 1 calc R .
H3C H 1.0365 -0.2208 -0.4193 0.053 Uiso 1 calc R .
C4 C 0.9885(6) -0.4588(4) -0.4964(6) 0.0328(13) Uani 1 d . .
H4A H 0.9028 -0.4312 -0.5113 0.049 Uiso 1 calc R .
H4B H 1.0272 -0.4665 -0.4054 0.049 Uiso 1 calc R .
H4C H 0.9762 -0.5127 -0.5384 0.049 Uiso 1 calc R .
C11 C 1.1790(6) -0.5426(4) -0.6718(5) 0.0249(12) Uani 1 d . .
C12 C 1.0519(7) -0.5464(4) -0.7560(5) 0.0340(14) Uani 1 d . .
H12 H 0.9905 -0.5037 -0.7546 0.041 Uiso 1 calc R .
C13 C 1.0143(8) -0.6098(5) -0.8398(6) 0.0421(17) Uani 1 d . .
H13 H 0.9276 -0.6110 -0.8957 0.051 Uiso 1 calc R .
C14 C 1.1039(7) -0.6733(4) -0.8434(6) 0.0364(15) Uani 1 d . .
H14 H 1.0770 -0.7175 -0.9013 0.044 Uiso 1 calc R .
C15 C 1.2301(8) -0.6719(4) -0.7640(6) 0.0363(15) Uani 1 d . .
H15 H 1.2911 -0.7143 -0.7680 0.044 Uiso 1 calc R .
C16 C 1.2676(7) -0.6069(4) -0.6768(6) 0.0345(15) Uani 1 d . .
H16 H 1.3540 -0.6063 -0.6204 0.041 Uiso 1 calc R .
C21 C 1.2871(6) -0.5172(4) -0.4062(5) 0.0273(13) Uani 1 d . .
C22 C 1.2427(7) -0.5971(4) -0.3953(6) 0.0300(13) Uani 1 d . .
H22 H 1.1859 -0.6238 -0.4666 0.036 Uiso 1 calc R .
C23 C 1.2819(6) -0.6379(4) -0.2789(6) 0.0320(14) Uani 1 d . .
H23 H 1.2515 -0.6924 -0.2720 0.038 Uiso 1 calc R .
C24 C 1.3633(7) -0.6007(5) -0.1751(7) 0.049(2) Uani 1 d . .
H24 H 1.3895 -0.6293 -0.0968 0.059 Uiso 1 calc R .
C25 C 1.4082(7) -0.5199(5) -0.1843(7) 0.054(2) Uani 1 d . .
H25 H 1.4633 -0.4930 -0.1122 0.064 Uiso 1 calc R .
C26 C 1.3705(6) -0.4799(4) -0.3011(6) 0.0374(15) Uani 1 d . .
H26 H 1.4028 -0.4259 -0.3086 0.045 Uiso 1 calc R .
C31 C 1.3195(6) -0.2069(3) -0.3878(5) 0.0228(12) Uani 1 d . .
C32 C 1.4159(5) -0.2364(4) -0.2828(6) 0.0318(14) Uani 1 d . .
H32 H 1.4574 -0.2878 -0.2877 0.038 Uiso 1 calc R .
C33 C 1.4515(7) -0.1917(4) -0.1717(6) 0.0415(16) Uani 1 d . .
H33 H 1.5188 -0.2122 -0.1020 0.050 Uiso 1 calc R .
C34 C 1.3911(7) -0.1175(4) -0.1602(6) 0.0376(15) Uani 1 d . .
H34 H 1.4156 -0.0878 -0.0828 0.045 Uiso 1 calc R .
C35 C 1.2949(7) -0.0871(4) -0.2622(6) 0.0338(15) Uani 1 d . .
H35 H 1.2531 -0.0361 -0.2548 0.041 Uiso 1 calc R .
C36 C 1.2587(6) -0.1300(4) -0.3750(6) 0.0312(14) Uani 1 d . .
H36 H 1.1928 -0.1081 -0.4447 0.037 Uiso 1 calc R .
C41 C 1.1773(7) -0.1931(4) -0.6465(5) 0.0289(14) Uani 1 d . .
C42 C 1.2594(8) -0.1290(5) -0.6640(7) 0.0437(18) Uani 1 d . .
H42 H 1.3484 -0.1263 -0.6135 0.052 Uiso 1 calc R .
C43 C 1.2112(10) -0.0701(5) -0.7538(7) 0.053(2) Uani 1 d . .
H43 H 1.2666 -0.0260 -0.7642 0.064 Uiso 1 calc R .
C44 C 1.0819(9) -0.0741(5) -0.8302(7) 0.051(2) Uani 1 d . .
H44 H 1.0490 -0.0320 -0.8906 0.061 Uiso 1 calc R .
C45 C 1.0032(7) -0.1370(6) -0.8193(7) 0.0471(19) Uani 1 d . .
H45 H 0.9160 -0.1401 -0.8738 0.057 Uiso 1 calc R .
C46 C 1.0490(6) -0.1982(4) -0.7278(5) 0.0286(13) Uani 1 d . .
H46 H 0.9933 -0.2430 -0.7209 0.034 Uiso 1 calc R .
C51 C 1.5624(8) -0.4418(6) -0.5237(12) 0.072(3) Uani 1 d . .
H51 H 1.5563 -0.4974 -0.4991 0.086 Uiso 1 calc R .
C52 C 1.5620(8) -0.4153(7) -0.6420(10) 0.067(3) Uani 1 d . .
H52 H 1.5549 -0.4498 -0.7133 0.081 Uiso 1 calc R .
C53 C 1.5732(8) -0.3323(8) -0.6412(8) 0.074(4) Uani 1 d . .
H53 H 1.5762 -0.2996 -0.7119 0.089 Uiso 1 calc R .
C54 C 1.5794(7) -0.3021(5) -0.5237(10) 0.057(2) Uani 1 d . .
H54 H 1.5864 -0.2457 -0.4992 0.069 Uiso 1 calc R .
C55 C 1.5734(4) -0.3714(7) -0.4441(5) 0.0467(15) Uani 1 d . .
H55 H 1.5761 -0.3705 -0.3571 0.056 Uiso 1 calc R .
S1_a S 1.2424(4) -0.3724(2) -0.8055(3) 0.0321(9) Uani 0.67 d PDU 1
C70_a C 1.3117(8) -0.4539(5) -0.8868(7) 0.0306(17) Uani 0.67 d PDU 1
H70A_a H 1.3236 -0.5047 -0.8367 0.046 Uiso 0.67 calc PR 1
H70B_a H 1.3971 -0.4357 -0.8962 0.046 Uiso 0.67 calc PR 1
H70C_a H 1.2509 -0.4643 -0.9704 0.046 Uiso 0.67 calc PR 1
C71_a C 1.2293(11) -0.2865(6) -0.9142(9) 0.050(2) Uani 0.67 d PDU 1
H71_a H 1.1634 -0.2462 -0.8991 0.060 Uiso 0.67 calc PR 1
C72_a C 1.1672(17) -0.3309(9) -1.0522(9) 0.072(4) Uani 0.67 d PDU 1
H72A_a H 1.0821 -0.3561 -1.0544 0.108 Uiso 0.67 calc PR 1
H72B_a H 1.2281 -0.3735 -1.0651 0.108 Uiso 0.67 calc PR 1
H72C_a H 1.1543 -0.2894 -1.1193 0.108 Uiso 0.67 calc PR 1
C73_a C 1.3549(11) -0.2462(8) -0.8908(12) 0.049(2) Uani 0.67 d PDU 1
H73A_a H 1.3786 -0.2220 -0.8059 0.074 Uiso 0.67 calc PR 1
H73B_a H 1.3497 -0.2025 -0.9535 0.074 Uiso 0.67 calc PR 1
H73C_a H 1.4221 -0.2865 -0.8969 0.074 Uiso 0.67 calc PR 1
S1'_b S 1.2402(7) -0.3365(5) -0.8112(6) 0.0288(14) Uani 0.33 d PDU 2
C70'_b C 1.231(2) -0.4246(9) -0.9183(15) 0.044(4) Uani 0.33 d PDU 2
H70D_b H 1.2147 -0.4752 -0.8763 0.066 Uiso 0.33 calc PR 2
H70E_b H 1.3142 -0.4296 -0.9407 0.066 Uiso 0.33 calc PR 2
H70F_b H 1.1584 -0.4158 -0.9951 0.066 Uiso 0.33 calc PR 2
C71'_b C 1.267(2) -0.2537(9) -0.9136(16) 0.056(4) Uani 0.33 d PDU 2
H71'_b H 1.2255 -0.2011 -0.8973 0.067 Uiso 0.33 calc PR 2
C72'_b C 1.184(3) -0.2959(14) -1.0514(14) 0.052(5) Uani 0.33 d PDU 2
H72D_b H 1.0901 -0.2981 -1.0563 0.079 Uiso 0.33 calc PR 2
H72E_b H 1.2171 -0.3519 -1.0574 0.079 Uiso 0.33 calc PR 2
H72F_b H 1.1970 -0.2624 -1.1212 0.079 Uiso 0.33 calc PR 2
C73'_b C 1.405(3) -0.2443(18) -0.894(3) 0.070(6) Uani 0.33 d PDU 2
H73D_b H 1.4442 -0.2195 -0.8112 0.106 Uiso 0.33 calc PR 2
H73E_b H 1.4211 -0.2084 -0.9602 0.106 Uiso 0.33 calc PR 2
H73F_b H 1.4452 -0.2984 -0.8984 0.106 Uiso 0.33 calc PR 2
P3 P 0.74305(11) -0.37172(13) -0.96330(11) 0.0298(3) Uani 1 d DU .
F1 F 0.6735(4) -0.3643(4) -1.1120(3) 0.0694(9) Uani 1 d DU .
F2_a F 0.7615(14) -0.4670(5) -0.9761(11) 0.082(3) Uani 0.70 d PDU 1
F3_a F 0.8835(9) -0.3557(10) -0.9829(13) 0.099(4) Uani 0.70 d PDU 1
F4_a F 0.7202(14) -0.2762(5) -0.9477(12) 0.091(5) Uani 0.70 d PDU 1
F5_a F 0.6038(9) -0.3921(10) -0.9425(10) 0.091(3) Uani 0.70 d PDU 1
F6 F 0.8106(4) -0.3781(3) -0.8138(3) 0.0625(11) Uani 1 d DU .
F2'_b F 0.720(3) -0.4653(11) -0.970(2) 0.122(12) Uani 0.30 d PDU 2
F3'_b F 0.880(2) -0.382(2) -0.987(3) 0.104(9) Uani 0.30 d PDU 2
F4'_b F 0.754(3) -0.2729(11) -0.955(2) 0.055(5) Uani 0.30 d PDU 2
F5'_b F 0.6046(18) -0.363(2) -0.934(2) 0.108(10) Uani 0.30 d PDU 2

loop_
_atom_type_symbol
_atom_type_description
_atom_type_scat_dispersion_real
_atom_type_scat_dispersion_imag
_atom_type_scat_source
C C .0033 .0016 'International Tables Vol C Tables 4.2.6.8 and 6.1.1.4'
H H .0000 .0000 'International Tables Vol C Tables 4.2.6.8 and 6.1.1.4'
F F .0171 .0103 'International Tables Vol C Tables 4.2.6.8 and 6.1.1.4'
P P .1023 .0942 'International Tables Vol C Tables 4.2.6.8 and 6.1.1.4'
S S .1246 .1234 'International Tables Vol C Tables 4.2.6.8 and 6.1.1.4'
Ru Ru -1.2594 .8363 'International Tables Vol C Tables 4.2.6.8 and 6.1.1.4'

loop_
_geom_angle_atom_site_label_1
_geom_angle_atom_site_label_2
_geom_angle_atom_site_label_3
_geom_angle
_geom_angle_site_symmetry_1
_geom_angle_site_symmetry_3
_geom_angle_publ_flag
C51 Ru1 C55 37.5(4) . . ?
C51 Ru1 C52 36.0(4) . . ?
C55 Ru1 C52 61.1(3) . . ?
C51 Ru1 C54 61.3(3) . . ?
C55 Ru1 C54 37.5(3) . . ?
C52 Ru1 C54 59.7(3) . . ?
C51 Ru1 C53 59.6(4) . . ?
C55 Ru1 C53 60.6(3) . . ?
C52 Ru1 C53 35.0(3) . . ?
C54 Ru1 C53 35.4(4) . . ?
C51 Ru1 P2 96.7(3) . . ?
C55 Ru1 P2 110.3(2) . . ?
C52 Ru1 P2 117.4(3) . . ?
C54 Ru1 P2 147.2(3) . . ?
C53 Ru1 P2 152.4(3) . . ?
C51 Ru1 P1 141.1(3) . . ?
C55 Ru1 P1 106.1(2) . . ?
C52 Ru1 P1 157.7(3) . . ?
C54 Ru1 P1 98.7(2) . . ?
C53 Ru1 P1 123.6(3) . . ?
P2 Ru1 P1 83.50(5) . . ?
C51 Ru1 S1_a 124.4(3) . . ?
C55 Ru1 S1_a 156.59(16) . . ?
C52 Ru1 S1_a 95.8(3) . . ?
C54 Ru1 S1_a 129.1(3) . . ?
C53 Ru1 S1_a 98.6(2) . . ?
P2 Ru1 S1_a 82.89(11) . . ?
P1 Ru1 S1_a 94.32(10) . . ?
C51 Ru1 S1'_b 133.1(4) . . ?
C55 Ru1 S1'_b 155.4(2) . . ?
C52 Ru1 S1'_b 100.3(3) . . ?
C54 Ru1 S1'_b 120.5(3) . . ?
C53 Ru1 S1'_b 94.9(3) . . ?
P2 Ru1 S1'_b 92.25(18) . . ?
P1 Ru1 S1'_b 85.59(17) . . ?
C41 P1 C31 101.1(3) . . ?
C41 P1 C2 109.1(3) . . ?
C31 P1 C2 98.1(2) . . ?
C41 P1 Ru1 114.4(2) . . ?
C31 P1 Ru1 121.90(19) . . ?
C2 P1 Ru1 110.56(16) . . ?
C11 P2 C21 102.0(3) . . ?
C11 P2 C1 104.5(3) . . ?
C21 P2 C1 104.0(3) . . ?
C11 P2 Ru1 117.8(2) . . ?
C21 P2 Ru1 117.1(2) . . ?
C1 P2 Ru1 109.88(17) . . ?
C4 C1 C2 112.5(4) . . ?
C4 C1 P2 114.0(4) . . ?
C2 C1 P2 107.5(3) . . ?
C1 C2 C3 113.7(4) . . ?
C1 C2 P1 110.5(3) . . ?
C3 C2 P1 118.0(4) . . ?
C12 C11 C16 117.6(5) . . ?
C12 C11 P2 123.9(5) . . ?
C16 C11 P2 118.5(4) . . ?
C13 C12 C11 121.6(6) . . ?
C12 C13 C14 120.0(6) . . ?
C15 C14 C13 120.7(6) . . ?
C14 C15 C16 119.0(6) . . ?
C15 C16 C11 121.1(6) . . ?
C26 C21 C22 119.0(6) . . ?
C26 C21 P2 119.3(5) . . ?
C22 C21 P2 121.7(4) . . ?
C21 C22 C23 119.8(6) . . ?
C24 C23 C22 121.0(6) . . ?
C23 C24 C25 119.9(6) . . ?
C26 C25 C24 118.9(6) . . ?
C21 C26 C25 121.3(6) . . ?
C32 C31 C36 117.5(5) . . ?
C32 C31 P1 121.4(4) . . ?
C36 C31 P1 120.3(4) . . ?
C33 C32 C31 120.7(6) . . ?
C32 C33 C34 121.2(6) . . ?
C35 C34 C33 119.3(6) . . ?
C34 C35 C36 120.6(7) . . ?
C35 C36 C31 120.6(6) . . ?
C42 C41 C46 118.6(6) . . ?
C42 C41 P1 116.4(5) . . ?
C46 C41 P1 124.6(5) . . ?
C43 C42 C41 119.9(7) . . ?
C42 C43 C44 120.7(7) . . ?
C45 C44 C43 120.5(6) . . ?
C44 C45 C46 120.3(7) . . ?
C45 C46 C41 119.8(7) . . ?
C52 C51 C55 108.2(8) . . ?
C52 C51 Ru1 72.9(5) . . ?
C55 C51 Ru1 71.9(4) . . ?
C53 C52 C51 109.1(9) . . ?
C53 C52 Ru1 73.5(6) . . ?
C51 C52 Ru1 71.1(5) . . ?
C52 C53 C54 110.2(10) . . ?
C52 C53 Ru1 71.4(6) . . ?
C54 C53 Ru1 71.9(5) . . ?
C53 C54 C55 107.4(9) . . ?
C53 C54 Ru1 72.7(5) . . ?
C55 C54 Ru1 70.4(4) . . ?
C51 C55 C54 105.1(6) . . ?
C51 C55 Ru1 70.6(4) . . ?
C54 C55 Ru1 72.1(4) . . ?
C71_a S1_a C70_a 101.3(4) . . ?
C71_a S1_a Ru1 121.2(4) . . ?
C70_a S1_a Ru1 106.1(3) . . ?
C73_a C71_a C72_a 118.5(9) . . ?
C73_a C71_a S1_a 109.4(7) . . ?
C72_a C71_a S1_a 102.2(6) . . ?
C71'_b S1'_b C70'_b 99.5(7) . . ?
C71'_b S1'_b Ru1 124.9(7) . . ?
C70'_b S1'_b Ru1 112.2(7) . . ?
C73'_b C71'_b C72'_b 116.0(14) . . ?
C73'_b C71'_b S1'_b 108.5(11) . . ?
C72'_b C71'_b S1'_b 97.3(9) . . ?
F2'_b P3 F3'_b 91.9(14) . . ?
F2_a P3 F3_a 90.3(7) . . ?
F2_a P3 F5_a 87.2(6) . . ?
F3_a P3 F5_a 177.4(8) . . ?
F2_a P3 F4_a 177.8(7) . . ?
F3_a P3 F4_a 91.8(7) . . ?
F5_a P3 F4_a 90.8(7) . . ?
F2'_b P3 F5'_b 87.4(15) . . ?
F3'_b P3 F5'_b 177.8(13) . . ?
F2'_b P3 F1 90.1(9) . . ?
F3'_b P3 F1 91.3(10) . . ?
F2_a P3 F1 90.9(5) . . ?
F3_a P3 F1 91.7(5) . . ?
F5_a P3 F1 89.0(5) . . ?
F4_a P3 F1 89.8(5) . . ?
F5'_b P3 F1 90.8(9) . . ?
F2'_b P3 F6 90.4(9) . . ?
F3'_b P3 F6 89.7(10) . . ?
F2_a P3 F6 89.9(5) . . ?
F3_a P3 F6 89.1(5) . . ?
F5_a P3 F6 90.3(4) . . ?
F4_a P3 F6 89.4(5) . . ?
F5'_b P3 F6 88.2(9) . . ?
F1 P3 F6 178.9(3) . . ?
F2'_b P3 F4'_b 174.9(16) . . ?
F3'_b P3 F4'_b 93.3(14) . . ?
F5'_b P3 F4'_b 87.5(13) . . ?
F1 P3 F4'_b 89.3(9) . . ?
F6 P3 F4'_b 90.1(9) . . ?

loop_
_geom_bond_atom_site_label_1
_geom_bond_atom_site_label_2
_geom_bond_distance
_geom_bond_site_symmetry_2
_geom_bond_publ_flag
Ru1 C51 2.208(7) . ?
Ru1 C55 2.225(5) . ?
Ru1 C52 2.230(8) . ?
Ru1 C54 2.246(7) . ?
Ru1 C53 2.256(8) . ?
Ru1 P2 2.3011(18) . ?
Ru1 P1 2.3067(17) . ?
Ru1 S1_a 2.380(4) . ?
Ru1 S1'_b 2.481(6) . ?
P1 C41 1.837(6) . ?
P1 C31 1.838(5) . ?
P1 C2 1.863(5) . ?
P2 C11 1.832(6) . ?
P2 C21 1.850(6) . ?
P2 C1 1.869(5) . ?
C1 C4 1.538(8) . ?
C1 C2 1.543(6) . ?
C2 C3 1.545(8) . ?
C11 C12 1.404(9) . ?
C11 C16 1.410(9) . ?
C12 C13 1.366(9) . ?
C13 C14 1.404(10) . ?
C14 C15 1.375(10) . ?
C15 C16 1.408(9) . ?
C21 C26 1.384(8) . ?
C21 C22 1.395(9) . ?
C22 C23 1.399(9) . ?
C23 C24 1.366(10) . ?
C24 C25 1.405(11) . ?
C25 C26 1.397(9) . ?
C31 C32 1.396(8) . ?
C31 C36 1.427(9) . ?
C32 C33 1.381(8) . ?
C33 C34 1.383(10) . ?
C34 C35 1.380(10) . ?
C35 C36 1.383(9) . ?
C41 C42 1.400(11) . ?
C41 C46 1.403(9) . ?
C42 C43 1.368(10) . ?
C43 C44 1.391(12) . ?
C44 C45 1.340(12) . ?
C45 C46 1.401(9) . ?
C51 C52 1.370(15) . ?
C51 C55 1.424(14) . ?
C52 C53 1.351(12) . ?
C53 C54 1.368(14) . ?
C54 C55 1.437(13) . ?
S1_a C71_a 1.817(8) . ?
S1_a C70_a 1.855(7) . ?
C71_a C73_a 1.434(12) . ?
C71_a C72_a 1.645(11) . ?
S1'_b C71'_b 1.826(9) . ?
S1'_b C70'_b 1.837(9) . ?
C71'_b C73'_b 1.415(15) . ?
C71'_b C72'_b 1.674(14) . ?
P3 F2'_b 1.536(18) . ?
P3 F3'_b 1.540(17) . ?
P3 F2_a 1.568(8) . ?
P3 F3_a 1.575(8) . ?
P3 F5_a 1.582(8) . ?
P3 F4_a 1.584(8) . ?
P3 F5'_b 1.585(17) . ?
P3 F1 1.603(3) . ?
P3 F6 1.606(3) . ?
P3 F4'_b 1.607(17) . ?
